data_7711737
loop_
_publ_author_name
'Upadhyay, Aditya'
'Kanika, ?'
'Mandhar, Yogesh'
'Batabyal, Monojit'
'Raju, Saravanan'
'Jaiswal, Svastik'
'Butcher, Ray J.'
'Kumar, Sangit'

_publ_section_title
;
 Synthesis of cobalt(II) phenolate selenoether complexes to mimic
 hydrogenase-like activity for hydrogen gas production.
;
_journal_issue 1
_journal_name_full 'Dalton transactions (Cambridge, England : 2003)'
_journal_page_first 159
_journal_page_last 174
_journal_paper_doi 10.1039/d2dt02820d
_journal_volume 52
_journal_year 2022
_chemical_formula_moiety 'C50 H34 Co N2 O4 Se4, 2(C H2 Cl2)'
_chemical_formula_sum 'C52 H38 Cl4 Co N2 O4 Se4'
_chemical_formula_weight 1271.41
_space_group_crystal_system orthorhombic
_space_group_IT_number 60
_space_group_name_Hall '-P 2n 2ab'
_space_group_name_H-M_alt 'P b c n'
_atom_sites_solution_hydrogens geom
_audit_creation_method SHELXL-2018/3
_audit_update_record
;
2022-11-03 deposited with the CCDC.	2022-11-09 downloaded from the CCDC.
;
_cell_angle_alpha 90
_cell_angle_beta 90
_cell_angle_gamma 90
_cell_formula_units_Z 4
_cell_length_a 34.256(15)
_cell_length_b 9.700(3)
_cell_length_c 15.386(5)
_cell_measurement_reflns_used 9795
_cell_measurement_temperature 140(2)
_cell_measurement_theta_max 29.75
_cell_measurement_theta_min 2.39
_cell_volume 5113(3)
_computing_cell_refinement 'Bruker SAINT'
_computing_data_collection 'Bruker APEX2'
_computing_data_reduction 'Bruker SAINT'
_computing_molecular_graphics 'Bruker SHELXTL'
_computing_publication_material 'Bruker SHELXTL'
_computing_structure_refinement 'SHELXL-2018/3 (Sheldrick, 2018)'
_computing_structure_solution 'SHELXT 2014/5 (Sheldrick, 2014)'
_diffrn_ambient_temperature 140(2)
_diffrn_measured_fraction_theta_full 0.987
_diffrn_measured_fraction_theta_max 0.989
_diffrn_measurement_device_type 'Bruker APEX-II CCD'
_diffrn_measurement_method '\f and \w scans'
_diffrn_radiation_type MoK\a
_diffrn_radiation_wavelength 0.71073
_diffrn_reflns_av_R_equivalents 0.0817
_diffrn_reflns_av_unetI/netI 0.0320
_diffrn_reflns_Laue_measured_fraction_full 0.987
_diffrn_reflns_Laue_measured_fraction_max 0.989
_diffrn_reflns_limit_h_max 47
_diffrn_reflns_limit_h_min -47
_diffrn_reflns_limit_k_max 13
_diffrn_reflns_limit_k_min -13
_diffrn_reflns_limit_l_max 21
_diffrn_reflns_limit_l_min -21
_diffrn_reflns_number 136333
_diffrn_reflns_point_group_measured_fraction_full 0.987
_diffrn_reflns_point_group_measured_fraction_max 0.989
_diffrn_reflns_theta_full 25.242
_diffrn_reflns_theta_max 29.409
_diffrn_reflns_theta_min 2.378
_exptl_absorpt_coefficient_mu 3.439
_exptl_absorpt_correction_type none
_exptl_crystal_colour yellow
_exptl_crystal_density_diffrn 1.652
_exptl_crystal_description prism
_exptl_crystal_F_000 2508
_exptl_crystal_size_max 0.014
_exptl_crystal_size_mid 0.013
_exptl_crystal_size_min 0.011
_refine_diff_density_max 1.548
_refine_diff_density_min -1.931
_refine_diff_density_rms 0.204
_refine_ls_extinction_method none
_refine_ls_goodness_of_fit_ref 1.293
_refine_ls_hydrogen_treatment constr
_refine_ls_matrix_type full
_refine_ls_number_parameters 306
_refine_ls_number_reflns 6996
_refine_ls_number_restraints 45
_refine_ls_restrained_S_all 1.293
_refine_ls_R_factor_all 0.1021
_refine_ls_R_factor_gt 0.0961
_refine_ls_shift/su_max 0.000
_refine_ls_shift/su_mean 0.000
_refine_ls_structure_factor_coef Fsqd
_refine_ls_weighting_details 'w=1/[\s^2^(Fo^2^)+101.8967P] where P=(Fo^2^+2Fc^2^)/3'
_refine_ls_weighting_scheme calc
_refine_ls_wR_factor_gt 0.2206
_refine_ls_wR_factor_ref 0.2232
_reflns_Friedel_coverage 0.000
_reflns_number_gt 6358
_reflns_number_total 6996
_reflns_threshold_expression 'I > 2\s(I)'
_cod_data_source_file d2dt02820d2.cif
_cod_data_source_block 3a
_cod_depositor_comments 'Adding full bibliography for 7711737--7711740.cif.'
_cod_database_code 7711737
_shelx_shelxl_version_number 2018/3
_shelx_space_group_comment
;
The symmetry employed for this shelxl refinement is uniquely defined
by the following loop, which should always be used as a source of
symmetry information in preference to the above space-group names.
They are only intended as comments.
;

loop_
_space_group_symop_operation_xyz
'x, y, z'
'-x+1/2, -y+1/2, z+1/2'
'-x, y, -z+1/2'
'x+1/2, -y+1/2, -z'
'-x, -y, -z'
'x-1/2, y-1/2, -z-1/2'
'x, -y, z-1/2'
'-x-1/2, y-1/2, z'

loop_
_atom_site_label
_atom_site_type_symbol
_atom_site_fract_x
_atom_site_fract_y
_atom_site_fract_z
_atom_site_U_iso_or_equiv
_atom_site_adp_type
_atom_site_occupancy
_atom_site_site_symmetry_order
_atom_site_calc_flag
_atom_site_refinement_flags_posn
_atom_site_refinement_flags_adp
_atom_site_refinement_flags_occupancy
_atom_site_disorder_assembly
_atom_site_disorder_group
Se1 Se 0.46679(2) 0.50809(9) 0.09313(5) 0.02291(19) Uani 1 1 d . . . . .
Se2 Se 0.39363(2) 0.31408(9) 0.39578(5) 0.0244(2) Uani 1 1 d . . . . .
Co1 Co 0.500000 0.52861(14) 0.250000 0.0174(3) Uani 1 2 d S T P . .
O1 O 0.45452(15) 0.4099(6) 0.2845(3) 0.0205(10) Uani 1 1 d . . . . .
N1 N 0.53296(19) 0.7017(7) 0.2042(4) 0.0215(12) Uani 1 1 d . . . . .
C24 C 0.5180(2) 0.8271(8) 0.2251(5) 0.0201(14) Uani 1 1 d . . . . .
C23 C 0.5349(2) 0.9533(8) 0.2003(5) 0.0247(15) Uani 1 1 d . . . . .
Cl2S Cl 0.2619(7) 0.468(2) 0.2486(11) 0.147(4) Uani 0.5 1 d D U P A 1
C12 C 0.4249(2) 0.3813(7) 0.2342(5) 0.0182(13) Uani 1 1 d . . . . .
O2 O 0.3244(2) 0.2793(10) -0.0033(5) 0.052(2) Uani 1 1 d . . . . .
Cl1S Cl 0.3222(6) 0.6682(19) 0.2564(13) 0.147(4) Uani 0.5 1 d D U P A 1
C22 C 0.5698(3) 0.9444(10) 0.1498(6) 0.0313(18) Uani 1 1 d . . . . .
H22 H 0.582504 1.026171 0.131020 0.038 Uiso 1 1 calc R U . . .
C25 C 0.5165(3) 1.0805(9) 0.2253(6) 0.0305(18) Uani 1 1 d . . . . .
H25 H 0.527498 1.165704 0.207193 0.037 Uiso 1 1 calc R U . . .
C11 C 0.3899(2) 0.3229(9) 0.2703(5) 0.0237(15) Uani 1 1 d . . . . .
C2 C 0.4675(3) 0.7958(9) 0.0529(5) 0.0298(17) Uani 1 1 d . . . . .
H2 H 0.492387 0.775022 0.029101 0.036 Uiso 1 1 calc R U . . .
C7 C 0.4236(2) 0.4087(8) 0.1426(5) 0.0201(14) Uani 1 1 d . . . . .
C10 C 0.3589(2) 0.2840(9) 0.2209(5) 0.0250(16) Uani 1 1 d . . . . .
H10 H 0.336648 0.243004 0.247364 0.030 Uiso 1 1 calc R U . . .
C21 C 0.5849(2) 0.8187(10) 0.1286(6) 0.0301(18) Uani 1 1 d . . . . .
H21 H 0.608156 0.812397 0.095032 0.036 Uiso 1 1 calc R U . . .
C1 C 0.4439(2) 0.6918(8) 0.0894(5) 0.0225(15) Uani 1 1 d . . . . .
C8 C 0.3921(2) 0.3706(8) 0.0913(5) 0.0243(15) Uani 1 1 d . . . . .
H8 H 0.392478 0.388789 0.030601 0.029 Uiso 1 1 calc R U . . .
C20 C 0.5659(2) 0.6997(9) 0.1567(5) 0.0242(15) Uani 1 1 d . . . . .
H20 H 0.576821 0.612839 0.141570 0.029 Uiso 1 1 calc R U . . .
C3 C 0.4532(3) 0.9298(11) 0.0529(6) 0.041(2) Uani 1 1 d . . . . .
H3 H 0.468768 1.001317 0.028808 0.049 Uiso 1 1 calc R U . . .
C4 C 0.4168(3) 0.9622(10) 0.0870(6) 0.040(2) Uani 1 1 d . . . . .
H4 H 0.407827 1.054848 0.086996 0.048 Uiso 1 1 calc R U . . .
C5 C 0.3939(3) 0.8580(10) 0.1209(6) 0.037(2) Uani 1 1 d . . . . .
H5 H 0.368742 0.879091 0.143174 0.045 Uiso 1 1 calc R U . . .
C14 C 0.3427(2) 0.2451(10) 0.4261(5) 0.0273(17) Uani 1 1 d . . . . .
C9 C 0.3598(2) 0.3051(10) 0.1291(5) 0.0273(17) Uani 1 1 d . . . . .
C6 C 0.4073(2) 0.7226(9) 0.1227(5) 0.0282(17) Uani 1 1 d . . . . .
H6 H 0.391515 0.651644 0.146702 0.034 Uiso 1 1 calc R U . . .
C19 C 0.3318(3) 0.1090(10) 0.4095(7) 0.038(2) Uani 1 1 d . . . . .
H19 H 0.348472 0.051783 0.375975 0.046 Uiso 1 1 calc R U . . .
C13 C 0.3264(3) 0.2650(12) 0.0757(6) 0.041(2) Uani 1 1 d . . . . .
H13 H 0.304632 0.224810 0.104380 0.049 Uiso 1 1 calc R U . . .
C15 C 0.3184(3) 0.3292(13) 0.4759(7) 0.046(3) Uani 1 1 d . . . . .
H15 H 0.325296 0.422179 0.487956 0.055 Uiso 1 1 calc R U . . .
C18 C 0.2969(3) 0.0556(13) 0.4412(8) 0.049(3) Uani 1 1 d . . . . .
H18 H 0.289731 -0.036973 0.428662 0.059 Uiso 1 1 calc R U . . .
C17 C 0.2727(3) 0.1378(16) 0.4909(9) 0.060(3) Uani 1 1 d . . . . .
H17 H 0.248855 0.102055 0.513113 0.072 Uiso 1 1 calc R U . . .
C16 C 0.2833(3) 0.2722(17) 0.5079(10) 0.070(4) Uani 1 1 d . . . . .
H16 H 0.266566 0.328019 0.542252 0.084 Uiso 1 1 calc R U . . .
C26 C 0.2987(11) 0.567(5) 0.308(2) 0.117(7) Uani 0.5 1 d D U P A 1
H26A H 0.285402 0.618235 0.355148 0.141 Uiso 0.5 1 calc R U P A 1
H26B H 0.316977 0.501461 0.335636 0.141 Uiso 0.5 1 calc R U P A 1
Cl1T Cl 0.3171(6) 0.7383(19) 0.2600(13) 0.147(4) Uani 0.5 1 d D U P B 2
C26A C 0.2866(11) 0.647(5) 0.301(2) 0.117(7) Uani 0.5 1 d D U P B 2
H26C H 0.266414 0.707361 0.327231 0.141 Uiso 0.5 1 calc R U P B 2
H26D H 0.299095 0.595383 0.348898 0.141 Uiso 0.5 1 calc R U P B 2
Cl2T Cl 0.2622(7) 0.524(2) 0.2290(11) 0.147(4) Uani 0.5 1 d D U P B 2

loop_
_atom_site_aniso_label
_atom_site_aniso_U_11
_atom_site_aniso_U_22
_atom_site_aniso_U_33
_atom_site_aniso_U_23
_atom_site_aniso_U_13
_atom_site_aniso_U_12
Se1 0.0232(3) 0.0311(4) 0.0144(3) 0.0003(3) 0.0024(3) -0.0027(3)
Se2 0.0257(4) 0.0314(4) 0.0160(3) 0.0010(3) 0.0016(3) -0.0015(3)
Co1 0.0187(6) 0.0184(6) 0.0152(6) 0.000 0.0006(5) 0.000
O1 0.017(2) 0.027(3) 0.018(2) 0.002(2) -0.0004(19) -0.004(2)
N1 0.022(3) 0.026(3) 0.016(3) 0.002(2) -0.001(2) 0.003(3)
C24 0.023(3) 0.018(3) 0.019(3) 0.002(3) -0.006(3) -0.005(3)
C23 0.025(4) 0.025(4) 0.025(4) 0.004(3) -0.006(3) -0.007(3)
Cl2S 0.152(4) 0.178(9) 0.110(4) -0.012(5) 0.028(4) -0.034(6)
C12 0.023(3) 0.013(3) 0.019(3) 0.000(2) 0.000(3) 0.001(3)
O2 0.044(4) 0.079(6) 0.032(3) -0.006(4) -0.010(3) -0.025(4)
Cl1S 0.152(4) 0.178(9) 0.110(4) -0.012(5) 0.028(4) -0.034(6)
C22 0.029(4) 0.035(4) 0.030(4) 0.008(4) -0.004(3) -0.008(3)
C25 0.034(4) 0.022(4) 0.035(4) 0.002(3) -0.008(4) -0.006(3)
C11 0.025(4) 0.029(4) 0.017(3) 0.003(3) -0.002(3) 0.003(3)
C2 0.028(4) 0.035(4) 0.026(4) 0.008(3) -0.006(3) -0.007(3)
C7 0.020(3) 0.022(3) 0.019(3) -0.002(3) 0.003(3) -0.001(3)
C10 0.023(4) 0.028(4) 0.024(4) 0.009(3) 0.000(3) -0.008(3)
C21 0.026(4) 0.036(5) 0.029(4) 0.006(4) 0.003(3) -0.006(3)
C1 0.021(3) 0.030(4) 0.016(3) 0.004(3) -0.006(3) 0.002(3)
C8 0.031(4) 0.022(3) 0.020(3) -0.002(3) -0.004(3) -0.001(3)
C20 0.025(4) 0.026(4) 0.021(3) 0.003(3) -0.001(3) -0.001(3)
C3 0.049(6) 0.041(5) 0.032(4) 0.017(4) -0.015(4) -0.012(4)
C4 0.049(6) 0.033(5) 0.039(5) 0.005(4) -0.009(4) 0.002(4)
C5 0.037(5) 0.039(5) 0.035(5) 0.003(4) -0.001(4) 0.007(4)
C14 0.023(4) 0.038(5) 0.020(3) 0.002(3) 0.002(3) 0.001(3)
C9 0.023(4) 0.040(5) 0.018(3) -0.004(3) -0.004(3) -0.004(3)
C6 0.029(4) 0.033(4) 0.023(4) 0.004(3) 0.000(3) 0.006(3)
C19 0.030(4) 0.036(5) 0.047(5) 0.003(4) 0.008(4) 0.005(4)
C13 0.030(4) 0.064(7) 0.029(4) -0.012(4) -0.006(3) -0.015(5)
C15 0.034(5) 0.057(7) 0.048(6) -0.013(5) 0.007(4) 0.003(5)
C18 0.028(5) 0.058(7) 0.061(7) 0.013(6) 0.003(5) -0.009(5)
C17 0.031(5) 0.083(10) 0.065(8) -0.003(7) 0.016(5) -0.017(6)
C16 0.036(6) 0.097(12) 0.078(9) -0.030(8) 0.027(6) 0.004(7)
C26 0.117(9) 0.120(9) 0.115(9) 0.004(6) 0.003(6) 0.003(7)
Cl1T 0.152(4) 0.178(9) 0.110(4) -0.012(5) 0.028(4) -0.034(6)
C26A 0.117(9) 0.120(9) 0.115(9) 0.004(6) 0.003(6) 0.003(7)
Cl2T 0.152(4) 0.178(9) 0.110(4) -0.012(5) 0.028(4) -0.034(6)

loop_
_atom_type_symbol
_atom_type_description
_atom_type_scat_dispersion_real
_atom_type_scat_dispersion_imag
_atom_type_scat_source
C C 0.0033 0.0016 'International Tables Vol C Tables 4.2.6.8 and 6.1.1.4'
H H 0.0000 0.0000 'International Tables Vol C Tables 4.2.6.8 and 6.1.1.4'
Cl Cl 0.1484 0.1585 'International Tables Vol C Tables 4.2.6.8 and 6.1.1.4'
Co Co 0.3494 0.9721 'International Tables Vol C Tables 4.2.6.8 and 6.1.1.4'
N N 0.0061 0.0033 'International Tables Vol C Tables 4.2.6.8 and 6.1.1.4'
O O 0.0106 0.0060 'International Tables Vol C Tables 4.2.6.8 and 6.1.1.4'
Se Se -0.0929 2.2259 'International Tables Vol C Tables 4.2.6.8 and 6.1.1.4'

loop_
_geom_angle_atom_site_label_1
_geom_angle_atom_site_label_2
_geom_angle_atom_site_label_3
_geom_angle
_geom_angle_site_symmetry_1
_geom_angle_site_symmetry_3
_geom_angle_publ_flag
C7 Se1 C1 99.3(3) . . ?
C7 Se1 Co1 90.5(2) . . ?
C1 Se1 Co1 97.4(2) . . ?
C14 Se2 C11 101.3(3) . . ?
O1 Co1 O1 110.0(3) . 3_655 ?
O1 Co1 N1 160.9(2) . . ?
O1 Co1 N1 87.3(2) 3_655 . ?
O1 Co1 N1 87.3(2) . 3_655 ?
O1 Co1 N1 160.9(2) 3_655 3_655 ?
N1 Co1 N1 76.8(3) . 3_655 ?
O1 Co1 Se1 82.31(15) . . ?
O1 Co1 Se1 92.78(15) 3_655 . ?
N1 Co1 Se1 89.17(17) . . ?
N1 Co1 Se1 97.53(17) 3_655 . ?
O1 Co1 Se1 92.78(15) . 3_655 ?
O1 Co1 Se1 82.31(15) 3_655 3_655 ?
N1 Co1 Se1 97.53(17) . 3_655 ?
N1 Co1 Se1 89.17(17) 3_655 3_655 ?
Se1 Co1 Se1 171.47(7) . 3_655 ?
C12 O1 Co1 124.5(5) . . ?
C20 N1 C24 117.3(7) . . ?
C20 N1 Co1 127.5(6) . . ?
C24 N1 Co1 115.1(5) . . ?
N1 C24 C23 124.0(7) . . ?
N1 C24 C24 116.5(4) . 3_655 ?
C23 C24 C24 119.5(5) . 3_655 ?
C24 C23 C22 116.1(8) . . ?
C24 C23 C25 119.5(7) . . ?
C22 C23 C25 124.4(8) . . ?
O1 C12 C7 124.7(7) . . ?
O1 C12 C11 120.1(6) . . ?
C7 C12 C11 115.2(6) . . ?
C21 C22 C23 120.2(8) . . ?
C21 C22 H22 119.9 . . ?
C23 C22 H22 119.9 . . ?
C25 C25 C23 120.9(5) 3_655 . ?
C25 C25 H25 119.5 3_655 . ?
C23 C25 H25 119.5 . . ?
C10 C11 C12 123.0(7) . . ?
C10 C11 Se2 126.6(6) . . ?
C12 C11 Se2 110.3(5) . . ?
C3 C2 C1 118.0(9) . . ?
C3 C2 H2 121.0 . . ?
C1 C2 H2 121.0 . . ?
C8 C7 C12 122.4(7) . . ?
C8 C7 Se1 120.4(6) . . ?
C12 C7 Se1 117.1(5) . . ?
C11 C10 C9 119.7(7) . . ?
C11 C10 H10 120.2 . . ?
C9 C10 H10 120.2 . . ?
C22 C21 C20 119.2(8) . . ?
C22 C21 H21 120.4 . . ?
C20 C21 H21 120.4 . . ?
C6 C1 C2 120.7(8) . . ?
C6 C1 Se1 123.3(6) . . ?
C2 C1 Se1 116.0(6) . . ?
C7 C8 C9 119.9(7) . . ?
C7 C8 H8 120.1 . . ?
C9 C8 H8 120.1 . . ?
N1 C20 C21 123.2(8) . . ?
N1 C20 H20 118.4 . . ?
C21 C20 H20 118.4 . . ?
C2 C3 C4 121.9(9) . . ?
C2 C3 H3 119.1 . . ?
C4 C3 H3 119.1 . . ?
C5 C4 C3 119.2(9) . . ?
C5 C4 H4 120.4 . . ?
C3 C4 H4 120.4 . . ?
C4 C5 C6 120.7(9) . . ?
C4 C5 H5 119.7 . . ?
C6 C5 H5 119.7 . . ?
C15 C14 C19 119.6(9) . . ?
C15 C14 Se2 118.0(7) . . ?
C19 C14 Se2 121.8(6) . . ?
C8 C9 C10 119.6(7) . . ?
C8 C9 C13 120.4(7) . . ?
C10 C9 C13 120.0(8) . . ?
C1 C6 C5 119.6(9) . . ?
C1 C6 H6 120.2 . . ?
C5 C6 H6 120.2 . . ?
C18 C19 C14 121.3(10) . . ?
C18 C19 H19 119.4 . . ?
C14 C19 H19 119.4 . . ?
O2 C13 C9 124.8(9) . . ?
O2 C13 H13 117.6 . . ?
C9 C13 H13 117.6 . . ?
C14 C15 C16 118.0(11) . . ?
C14 C15 H15 121.0 . . ?
C16 C15 H15 121.0 . . ?
C17 C18 C19 119.6(11) . . ?
C17 C18 H18 120.2 . . ?
C19 C18 H18 120.2 . . ?
C18 C17 C16 119.5(10) . . ?
C18 C17 H17 120.3 . . ?
C16 C17 H17 120.3 . . ?
C17 C16 C15 122.0(11) . . ?
C17 C16 H16 119.0 . . ?
C15 C16 H16 119.0 . . ?
Cl1S C26 Cl2S 117(2) . . ?
Cl1S C26 H26A 108.1 . . ?
Cl2S C26 H26A 108.1 . . ?
Cl1S C26 H26B 108.1 . . ?
Cl2S C26 H26B 108.1 . . ?
H26A C26 H26B 107.3 . . ?
Cl1T C26A Cl2T 116(2) . . ?
Cl1T C26A H26C 108.2 . . ?
Cl2T C26A H26C 108.2 . . ?
Cl1T C26A H26D 108.2 . . ?
Cl2T C26A H26D 108.2 . . ?
H26C C26A H26D 107.3 . . ?

loop_
_geom_bond_atom_site_label_1
_geom_bond_atom_site_label_2
_geom_bond_distance
_geom_bond_site_symmetry_2
_geom_bond_publ_flag
Se1 C7 1.924(7) . ?
Se1 C1 1.947(8) . ?
Se1 Co1 2.6757(10) . ?
Se2 C14 1.927(8) . ?
Se2 C11 1.936(7) . ?
Co1 O1 2.009(5) . ?
Co1 O1 2.009(5) 3_655 ?
Co1 N1 2.143(7) . ?
Co1 N1 2.143(7) 3_655 ?
O1 C12 1.305(9) . ?
N1 C20 1.346(10) . ?
N1 C24 1.358(10) . ?
C24 C23 1.408(10) . ?
C24 C24 1.452(15) 3_655 ?
C23 C22 1.427(12) . ?
C23 C25 1.439(12) . ?
Cl2S C26 1.83(3) . ?
C12 C7 1.435(10) . ?
C12 C11 1.439(10) . ?
O2 C13 1.226(12) . ?
Cl1S C26 1.50(3) . ?
C22 C21 1.365(13) . ?
C22 H22 0.9500 . ?
C25 C25 1.361(18) 3_655 ?
C25 H25 0.9500 . ?
C11 C10 1.361(11) . ?
C2 C3 1.389(14) . ?
C2 C1 1.409(11) . ?
C2 H2 0.9500 . ?
C7 C8 1.385(10) . ?
C10 C9 1.428(11) . ?
C10 H10 0.9500 . ?
C21 C20 1.394(11) . ?
C21 H21 0.9500 . ?
C1 C6 1.388(11) . ?
C8 C9 1.404(11) . ?
C8 H8 0.9500 . ?
C20 H20 0.9500 . ?
C3 C4 1.388(15) . ?
C3 H3 0.9500 . ?
C4 C5 1.382(14) . ?
C4 H4 0.9500 . ?
C5 C6 1.393(13) . ?
C5 H5 0.9500 . ?
C14 C15 1.395(13) . ?
C14 C19 1.395(13) . ?
C9 C13 1.461(11) . ?
C6 H6 0.9500 . ?
C19 C18 1.390(13) . ?
C19 H19 0.9500 . ?
C13 H13 0.9500 . ?
C15 C16 1.412(16) . ?
C15 H15 0.9500 . ?
C18 C17 1.382(17) . ?
C18 H18 0.9500 . ?
C17 C16 1.38(2) . ?
C17 H17 0.9500 . ?
C16 H16 0.9500 . ?
C26 H26A 0.9900 . ?
C26 H26B 0.9900 . ?
Cl1T C26A 1.50(3) . ?
C26A Cl2T 1.84(3) . ?
C26A H26C 0.9900 . ?
C26A H26D 0.9900 . ?

loop_
_geom_hbond_atom_site_label_D
_geom_hbond_atom_site_label_H
_geom_hbond_atom_site_label_A
_geom_hbond_distance_DH
_geom_hbond_distance_HA
_geom_hbond_distance_DA
_geom_hbond_angle_DHA
_geom_hbond_site_symmetry_A
_geom_hbond_publ_flag
C20 H20 Se2 0.95 3.12 4.069(9) 174.3 3_655 yes
C20 H20 O1 0.95 2.51 3.035(10) 114.6 3_655 yes
C6 H6 Cl1S^a 0.95 2.92 3.61(2) 130.4 . yes

loop_
_geom_torsion_atom_site_label_1
_geom_torsion_atom_site_label_2
_geom_torsion_atom_site_label_3
_geom_torsion_atom_site_label_4
_geom_torsion
_geom_torsion_site_symmetry_1
_geom_torsion_site_symmetry_2
_geom_torsion_site_symmetry_3
_geom_torsion_site_symmetry_4
_geom_torsion_publ_flag
C20 N1 C24 C23 -0.1(11) . . . . ?
Co1 N1 C24 C23 -179.2(6) . . . . ?
C20 N1 C24 C24 178.9(8) . . . 3_655 ?
Co1 N1 C24 C24 -0.2(10) . . . 3_655 ?
N1 C24 C23 C22 0.3(11) . . . . ?
C24 C24 C23 C22 -178.7(8) 3_655 . . . ?
N1 C24 C23 C25 179.5(7) . . . . ?
C24 C24 C23 C25 0.6(12) 3_655 . . . ?
Co1 O1 C12 C7 11.9(10) . . . . ?
Co1 O1 C12 C11 -165.6(5) . . . . ?
C24 C23 C22 C21 -0.2(12) . . . . ?
C25 C23 C22 C21 -179.4(8) . . . . ?
C24 C23 C25 C25 1.8(15) . . . 3_655 ?
C22 C23 C25 C25 -179.0(10) . . . 3_655 ?
O1 C12 C11 C10 -176.4(8) . . . . ?
C7 C12 C11 C10 5.9(11) . . . . ?
O1 C12 C11 Se2 5.1(9) . . . . ?
C7 C12 C11 Se2 -172.6(5) . . . . ?
O1 C12 C7 C8 177.0(7) . . . . ?
C11 C12 C7 C8 -5.4(11) . . . . ?
O1 C12 C7 Se1 -5.3(10) . . . . ?
C11 C12 C7 Se1 172.3(5) . . . . ?
C12 C11 C10 C9 -2.1(13) . . . . ?
Se2 C11 C10 C9 176.1(7) . . . . ?
C23 C22 C21 C20 0.0(13) . . . . ?
C3 C2 C1 C6 1.1(12) . . . . ?
C3 C2 C1 Se1 -176.8(6) . . . . ?
C12 C7 C8 C9 1.3(12) . . . . ?
Se1 C7 C8 C9 -176.4(6) . . . . ?
C24 N1 C20 C21 -0.1(11) . . . . ?
Co1 N1 C20 C21 178.8(6) . . . . ?
C22 C21 C20 N1 0.1(13) . . . . ?
C1 C2 C3 C4 -0.3(13) . . . . ?
C2 C3 C4 C5 -0.9(14) . . . . ?
C3 C4 C5 C6 1.4(15) . . . . ?
C7 C8 C9 C10 2.8(13) . . . . ?
C7 C8 C9 C13 179.7(9) . . . . ?
C11 C10 C9 C8 -2.4(13) . . . . ?
C11 C10 C9 C13 -179.3(9) . . . . ?
C2 C1 C6 C5 -0.6(12) . . . . ?
Se1 C1 C6 C5 177.1(7) . . . . ?
C4 C5 C6 C1 -0.6(14) . . . . ?
C15 C14 C19 C18 0.6(15) . . . . ?
Se2 C14 C19 C18 171.9(8) . . . . ?
C8 C9 C13 O2 2.9(17) . . . . ?
C10 C9 C13 O2 179.8(11) . . . . ?
C19 C14 C15 C16 0.0(16) . . . . ?
Se2 C14 C15 C16 -171.7(10) . . . . ?
C14 C19 C18 C17 -0.8(17) . . . . ?
C19 C18 C17 C16 0(2) . . . . ?
C18 C17 C16 C15 0(2) . . . . ?
C14 C15 C16 C17 0(2) . . . . ?
